data_8000148
loop_
_publ_author_name
'Yoshida, Sanae'
'Kito, Keijiro'
'Ooi, Takashi'
'Kanoh, Kaneo'
'Shizuri, Yoshikazu'
'Kusumi, Takenori'

_publ_section_title
;
 Four Pimarane Diterpenes from Marine Fungus: Chloroform Incorporated in
 Crystal Lattice for Absolute Configuration Analysis by X-ray
;
_journal_issue 11
_journal_name_full 'Chemistry Letters'
_journal_page_first 1386
_journal_paper_doi 10.1246/cl.2007.1386
_journal_volume 36
_journal_year 2007
_chemical_absolute_configuration ad
_chemical_formula_moiety '3(C20 H30 O5), 2(C1 H1 Cl3) '
_chemical_formula_sum 'C62 H92 Cl6 O15'
_chemical_formula_weight 1290.12
_chemical_melting_point_gt 441.4
_chemical_melting_point_lt 442.2
_space_group_IT_number 19
_symmetry_cell_setting orthorhombic
_symmetry_Int_Tables_number 19
_symmetry_space_group_name_Hall 'P 2ac 2ab'
_symmetry_space_group_name_H-M 'P 21 21 21'
_cell_angle_alpha 90
_cell_angle_beta 90
_cell_angle_gamma 90
_cell_formula_units_Z 4
_cell_length_a 13.859(6)
_cell_length_b 18.244(7)
_cell_length_c 25.48(1)
_cell_measurement_reflns_used 46806
_cell_measurement_temperature 173.1
_cell_measurement_theta_max 27.5
_cell_measurement_theta_min 3.0
_cell_volume 6442(5)
_computing_cell_refinement PROCESS-AUTO
_computing_data_collection PROCESS-AUTO
_computing_data_reduction CrystalStructure
_computing_publication_material 'CrystalStructure 3.6.0'
_computing_structure_refinement CRYSTALS
_computing_structure_solution SIR97
_diffrn_detector_area_resol_mean 10.00
_diffrn_measured_fraction_theta_full 0.9975
_diffrn_measured_fraction_theta_max 0.9975
_diffrn_measurement_device_type 'Rigaku RAXIS-RAPID'
_diffrn_measurement_method \w
_diffrn_radiation_type 'Mo K\a'
_diffrn_radiation_wavelength 0.7107
_diffrn_reflns_av_R_equivalents 0.107
_diffrn_reflns_limit_h_max 17
_diffrn_reflns_limit_h_min -16
_diffrn_reflns_limit_k_max 23
_diffrn_reflns_limit_k_min -23
_diffrn_reflns_limit_l_max 33
_diffrn_reflns_limit_l_min -33
_diffrn_reflns_number 63469
_diffrn_reflns_theta_full 27.48
_diffrn_reflns_theta_max 27.48
_exptl_absorpt_coefficient_mu 0.330
_exptl_absorpt_correction_T_max 0.984
_exptl_absorpt_correction_T_min 0.927
_exptl_absorpt_correction_type numerical
_exptl_absorpt_process_details
;
    Higashi, T. (1999). Program for Absorption Correction.
    Rigaku Corporation, Tokyo, Japan.
;
_exptl_crystal_colour colorless
_exptl_crystal_density_diffrn 1.330
_exptl_crystal_density_method 'not measured'
_exptl_crystal_description platelet
_exptl_crystal_F_000 2744.00
_exptl_crystal_size_max 0.45
_exptl_crystal_size_mid 0.20
_exptl_crystal_size_min 0.05
_refine_diff_density_max 1.49
_refine_diff_density_min -1.29
_refine_ls_abs_structure_details 'Flack, H. D. (1983), Acta Cryst. A39, 876-881.  6666 Friedel Pairs'
_refine_ls_abs_structure_Flack -0.05(7)
_refine_ls_extinction_method none
_refine_ls_goodness_of_fit_ref 1.000
_refine_ls_hydrogen_treatment refall
_refine_ls_number_parameters 849
_refine_ls_number_reflns 14761
_refine_ls_R_factor_gt 0.0590
_refine_ls_shift/su_max 0.0020
_refine_ls_structure_factor_coef Fsqd
_refine_ls_weighting_details 'w = 1/[0.6500\245s(Fo^2^)]/(4Fo^2^)'
_refine_ls_weighting_scheme calc
_refine_ls_wR_factor_ref 0.1290
_reflns_number_gt 6351
_reflns_number_total 14761
_reflns_threshold_expression F^2^>2.0\245s(F^2^)
_cod_data_source_file 36-1386sup1.cif
_cod_data_source_block '_compound_1'
_cod_depositor_comments
;
The following automatic conversions were performed:

'_chemical_absolute_configuration' value 'ad ' changed to 'ad'
according to /home/saulius/struct/CIF-dictionaries/cif_core.dic
dictionary named 'cif_core.dic' version 2.4.2 from 2011-04-26.

Automatic conversion script
Id: cif_fix_values 1891 2012-01-12 08:04:46Z andrius 
;
_cod_original_cell_volume 6443(5)
_cod_original_formula_sum 'C62 H92 Cl6 O15 '
_cod_database_code 8000148

loop_
_symmetry_equiv_pos_site_id
_symmetry_equiv_pos_as_xyz
1 +X,+Y,+Z
2 1/2+X,1/2-Y,-Z
3 -X,1/2+Y,1/2-Z
4 1/2-X,-Y,1/2+Z

loop_
_atom_site_label
_atom_site_type_symbol
_atom_site_fract_x
_atom_site_fract_y
_atom_site_fract_z
_atom_site_U_iso_or_equiv
_atom_site_adp_type
_atom_site_occupancy
_atom_site_symmetry_multiplicity
_atom_site_calc_flag
_atom_site_refinement_flags
Cl(301) Cl 0.5230(1) 0.3259(1) 0.55979(7) 0.1021(7) Uani 1.00 1 d .
Cl(302) Cl 0.5334(1) 0.3571(1) 0.44906(7) 0.1008(7) Uani 1.00 1 d .
Cl(303) Cl 0.4436(2) 0.2271(1) 0.4843(1) 0.1397(9) Uani 1.00 1 d .
Cl(404) Cl 0.3817(1) 0.5365(1) 0.43979(9) 0.1416(9) Uani 1.00 1 d .
Cl(405) Cl 0.4698(2) 0.5380(1) 0.54254(9) 0.1386(9) Uani 1.00 1 d .
Cl(406) Cl 0.4954(2) 0.6564(2) 0.4715(1) 0.176(1) Uani 1.00 1 d .
O(6) O 0.0712(2) 0.4495(1) 0.2711(1) 0.0339(7) Uani 1.00 1 d .
O(5) O 0.2926(2) 0.4619(1) 0.2956(1) 0.0407(8) Uani 1.00 1 d .
O(9) O 0.4024(2) 0.4171(2) 0.2231(1) 0.058(1) Uani 1.00 1 d .
O(20) O 0.1155(2) 0.3390(1) 0.2395(1) 0.0328(8) Uani 1.00 1 d .
O(7) O 0.1109(2) 0.4706(1) 0.1671(1) 0.0358(8) Uani 1.00 1 d .
O(105) O 0.0763(2) 0.7905(1) 0.2764(1) 0.0303(7) Uani 1.00 1 d .
O(106) O -0.0360(2) 0.6442(1) 0.2879(1) 0.0334(8) Uani 1.00 1 d .
O(107) O 0.0140(2) 0.6060(1) 0.1868(1) 0.0356(8) Uani 1.00 1 d .
O(109) O 0.2184(2) 0.8015(1) 0.2147(1) 0.0390(8) Uani 1.00 1 d .
O(120) O 0.1185(2) 0.5961(1) 0.2833(1) 0.0343(8) Uani 1.00 1 d .
O(205) O 0.3397(2) -0.0883(1) 0.2356(1) 0.0366(8) Uani 1.00 1 d .
O(206) O 0.1279(2) -0.0387(1) 0.2176(1) 0.0395(8) Uani 1.00 1 d .
O(207) O 0.0906(2) -0.0357(1) 0.3223(1) 0.0351(8) Uani 1.00 1 d .
O(209) O 0.4219(2) -0.0637(2) 0.3211(1) 0.0477(9) Uani 1.00 1 d .
O(220) O 0.1831(2) 0.0660(1) 0.2588(1) 0.0377(8) Uani 1.00 1 d .
C(14) C 0.2510(3) 0.3820(2) 0.1222(2) 0.042(1) Uani 1.00 1 d .
C(20) C 0.1959(3) 0.2889(2) 0.2434(2) 0.035(1) Uani 1.00 1 d .
C(6) C 0.1513(3) 0.4114(2) 0.2514(2) 0.031(1) Uani 1.00 1 d .
C(7) C 0.1875(3) 0.4468(2) 0.2012(2) 0.036(1) Uani 1.00 1 d .
C(8) C 0.2576(3) 0.3956(2) 0.1724(2) 0.036(1) Uani 1.00 1 d .
C(4) C 0.2017(3) 0.3795(2) 0.3482(2) 0.044(1) Uani 1.00 1 d .
C(10) C 0.2850(3) 0.3340(2) 0.2603(2) 0.044(1) Uani 1.00 1 d .
C(5) C 0.2333(3) 0.3981(2) 0.2899(2) 0.036(1) Uani 1.00 1 d .
C(11) C 0.3874(3) 0.3004(3) 0.1802(2) 0.056(2) Uani 1.00 1 d .
C(17) C 0.2655(4) 0.2619(3) 0.0765(2) 0.060(2) Uani 1.00 1 d .
C(18) C 0.1723(4) 0.4502(2) 0.3784(2) 0.049(1) Uani 1.00 1 d .
C(12) C 0.4097(3) 0.3190(3) 0.1240(2) 0.062(2) Uani 1.00 1 d .
C(3) C 0.2886(4) 0.3460(3) 0.3761(2) 0.061(2) Uani 1.00 1 d .
C(13) C 0.3204(3) 0.3333(3) 0.0911(2) 0.050(1) Uani 1.00 1 d .
C(1) C 0.3588(3) 0.2922(2) 0.2945(2) 0.056(2) Uani 1.00 1 d .
C(9) C 0.3331(3) 0.3611(2) 0.2086(2) 0.041(1) Uani 1.00 1 d .
C(15) C 0.3492(5) 0.3648(3) 0.0408(3) 0.083(2) Uani 1.00 1 d .
C(2) C 0.3249(4) 0.2759(3) 0.3495(2) 0.063(2) Uani 1.00 1 d .
C(19) C 0.1131(4) 0.3292(3) 0.3538(2) 0.055(2) Uani 1.00 1 d .
C(16) C 0.3342(6) 0.4224(5) 0.0207(3) 0.115(3) Uani 1.00 1 d .
C(101) C 0.2881(3) 0.7444(2) 0.3199(2) 0.042(1) Uani 1.00 1 d .
C(102) C 0.2632(3) 0.7465(2) 0.3778(2) 0.050(2) Uani 1.00 1 d .
C(103) C 0.1603(3) 0.7735(2) 0.3865(2) 0.041(1) Uani 1.00 1 d .
C(104) C 0.0830(3) 0.7257(2) 0.3612(2) 0.037(1) Uani 1.00 1 d .
C(105) C 0.1044(3) 0.7219(2) 0.2997(2) 0.030(1) Uani 1.00 1 d .
C(106) C 0.0563(3) 0.6575(2) 0.2703(2) 0.030(1) Uani 1.00 1 d .
C(107) C 0.0595(3) 0.6673(2) 0.2116(2) 0.031(1) Uani 1.00 1 d .
C(108) C 0.1613(3) 0.6800(2) 0.1911(2) 0.031(1) Uani 1.00 1 d .
C(109) C 0.2312(3) 0.7233(2) 0.2256(2) 0.034(1) Uani 1.00 1 d .
C(110) C 0.2127(3) 0.7065(2) 0.2851(2) 0.032(1) Uani 1.00 1 d .
C(111) C 0.3347(3) 0.7083(2) 0.2092(2) 0.048(1) Uani 1.00 1 d .
C(112) C 0.3488(3) 0.7157(3) 0.1512(2) 0.054(2) Uani 1.00 1 d .
C(113) C 0.2857(3) 0.6635(3) 0.1194(2) 0.049(1) Uani 1.00 1 d .
C(114) C 0.1887(3) 0.6552(2) 0.1448(2) 0.042(1) Uani 1.00 1 d .
C(115) C 0.2706(4) 0.6985(5) 0.0673(3) 0.093(3) Uani 1.00 1 d .
C(116) C 0.2955(6) 0.6772(7) 0.0233(3) 0.171(5) Uani 1.00 1 d .
C(117) C 0.3293(4) 0.5877(3) 0.1146(2) 0.067(2) Uani 1.00 1 d .
C(118) C -0.0148(3) 0.7634(2) 0.3708(2) 0.046(1) Uani 1.00 1 d .
C(119) C 0.0794(4) 0.6521(2) 0.3891(2) 0.047(1) Uani 1.00 1 d .
C(120) C 0.2158(3) 0.6224(2) 0.2917(2) 0.037(1) Uani 1.00 1 d .
C(201) C 0.4495(3) 0.0670(2) 0.2497(2) 0.048(1) Uani 1.00 1 d .
C(202) C 0.4550(3) 0.0847(2) 0.1916(2) 0.056(2) Uani 1.00 1 d .
C(203) C 0.4183(3) 0.0218(3) 0.1591(2) 0.054(2) Uani 1.00 1 d .
C(204) C 0.3113(3) 0.0043(2) 0.1693(2) 0.043(1) Uani 1.00 1 d .
C(205) C 0.3003(3) -0.0168(2) 0.2287(2) 0.030(1) Uani 1.00 1 d .
C(206) C 0.1978(3) -0.0124(2) 0.2511(2) 0.031(1) Uani 1.00 1 d .
C(207) C 0.1875(2) -0.0470(2) 0.3049(2) 0.030(1) Uani 1.00 1 d .
C(208) C 0.2621(3) -0.0202(2) 0.3440(2) 0.031(1) Uani 1.00 1 d .
C(209) C 0.3605(3) 0.0011(2) 0.3239(2) 0.036(1) Uani 1.00 1 d .
C(210) C 0.3521(3) 0.0376(2) 0.2677(2) 0.038(1) Uani 1.00 1 d .
C(211) C 0.4103(3) 0.0522(3) 0.3639(2) 0.056(2) Uani 1.00 1 d .
C(212) C 0.4073(3) 0.0185(3) 0.4177(2) 0.060(2) Uani 1.00 1 d .
C(213) C 0.3052(3) 0.0078(3) 0.4391(2) 0.063(2) Uani 1.00 1 d .
C(214) C 0.2407(3) -0.0165(3) 0.3940(2) 0.049(2) Uani 1.00 1 d .
C(215) C 0.2944(5) -0.0532(6) 0.4827(2) 0.132(3) Uani 1.00 1 d .
C(216) C 0.3538(9) -0.0903(7) 0.5021(4) 0.207(6) Uani 1.00 1 d .
C(217) C 0.2644(4) 0.0810(4) 0.4601(3) 0.098(2) Uani 1.00 1 d .
C(218) C 0.2846(4) -0.0608(3) 0.1336(2) 0.053(2) Uani 1.00 1 d .
C(219) C 0.2487(3) 0.0693(3) 0.1497(2) 0.053(2) Uani 1.00 1 d .
C(220) C 0.2741(3) 0.0981(2) 0.2713(2) 0.043(1) Uani 1.00 1 d .
C(301) C 0.4668(5) 0.3173(4) 0.4995(3) 0.113(3) Uani 1.00 1 d .
C(401) C 0.4168(9) 0.5959(6) 0.4882(5) 0.075(4) Uani 0.50 1 d P
C(402) C 0.488(1) 0.551(1) 0.4873(5) 0.116(6) Uani 0.50 1 d P
H(12) H 0.1991 0.4040 0.1036 0.051 Uiso 1.00 1 c R
H(112) H 0.1415 0.6292 0.1253 0.050 Uiso 1.00 1 c R
H(107) H 0.0225 0.7096 0.2034 0.037 Uiso 1.00 1 c R
H(13) H 0.3868 0.3327 0.0198 0.100 Uiso 1.00 1 c R
H(113) H 0.2369 0.7439 0.0680 0.112 Uiso 1.00 1 c R
H(115) H 0.3312 0.6330 0.0198 0.205 Uiso 1.00 1 c R
H(114) H 0.2791 0.7050 -0.0069 0.205 Uiso 1.00 1 c R
H(15) H 0.2973 0.4583 0.0386 0.138 Uiso 1.00 1 c R
H(14) H 0.3595 0.4327 -0.0132 0.138 Uiso 1.00 1 c R
H(25) H 0.1824 0.2521 0.2688 0.041 Uiso 1.00 1 c R
H(26) H 0.2074 0.2664 0.2103 0.041 Uiso 1.00 1 c R
H(7) H 0.2229 0.4893 0.2111 0.043 Uiso 1.00 1 c R
H(125) H 0.2369 0.6100 0.3260 0.044 Uiso 1.00 1 c R
H(126) H 0.2583 0.6014 0.2666 0.044 Uiso 1.00 1 c R
H(9) H 0.3491 0.2572 0.1809 0.067 Uiso 1.00 1 c R
H(8) H 0.4464 0.2917 0.1981 0.067 Uiso 1.00 1 c R
H(10) H 0.4489 0.3617 0.1235 0.074 Uiso 1.00 1 c R
H(11) H 0.4442 0.2792 0.1089 0.074 Uiso 1.00 1 c R
H(5) H 0.3394 0.3809 0.3762 0.073 Uiso 1.00 1 c R
H(6) H 0.2708 0.3347 0.4111 0.073 Uiso 1.00 1 c R
H(2) H 0.3732 0.2470 0.2777 0.068 Uiso 1.00 1 c R
H(1) H 0.4158 0.3210 0.2968 0.068 Uiso 1.00 1 c R
H(111) H 0.4145 0.7057 0.1433 0.065 Uiso 1.00 1 c R
H(110) H 0.3337 0.7645 0.1412 0.065 Uiso 1.00 1 c R
H(108) H 0.3758 0.7422 0.2265 0.058 Uiso 1.00 1 c R
H(109) H 0.3513 0.6599 0.2195 0.058 Uiso 1.00 1 c R
H(3) H 0.3769 0.2562 0.3693 0.075 Uiso 1.00 1 c R
H(4) H 0.2739 0.2412 0.3481 0.075 Uiso 1.00 1 c R
H(17) H 0.3063 0.2326 0.0551 0.072 Uiso 1.00 1 c R
H(16) H 0.2484 0.2352 0.1072 0.072 Uiso 1.00 1 c R
H(18) H 0.2083 0.2740 0.0580 0.072 Uiso 1.00 1 c R
H(20) H 0.1550 0.4375 0.4133 0.059 Uiso 1.00 1 c R
H(19) H 0.2260 0.4825 0.3791 0.059 Uiso 1.00 1 c R
H(21) H 0.1189 0.4726 0.3614 0.058 Uiso 1.00 1 c R
H(121) H -0.0625 0.7400 0.3499 0.055 Uiso 1.00 1 c R
H(120) H -0.0321 0.7599 0.4068 0.055 Uiso 1.00 1 c R
H(119) H -0.0104 0.8136 0.3613 0.055 Uiso 1.00 1 c R
H(124) H 0.0612 0.6589 0.4247 0.056 Uiso 1.00 1 c R
H(123) H 0.0338 0.6211 0.3722 0.057 Uiso 1.00 1 c R
H(122) H 0.1412 0.6297 0.3877 0.056 Uiso 1.00 1 c R
H(116) H 0.3340 0.5660 0.1483 0.081 Uiso 1.00 1 c R
H(118) H 0.2879 0.5591 0.0931 0.081 Uiso 1.00 1 c R
H(117) H 0.3918 0.5914 0.0995 0.081 Uiso 1.00 1 c R
H(23) H 0.0574 0.3534 0.3406 0.066 Uiso 1.00 1 c R
H(22) H 0.1243 0.2858 0.3341 0.066 Uiso 1.00 1 c R
H(24) H 0.1035 0.3176 0.3897 0.066 Uiso 1.00 1 c R
H(129) H 0.0666 0.5615 0.1838 0.043 Uiso 1.00 1 c R
H(28) H 0.0945 0.5058 0.2699 0.041 Uiso 1.00 1 c R
H(27) H 0.3653 0.4524 0.2816 0.049 Uiso 1.00 1 c R
H(29) H 0.0491 0.4411 0.1827 0.043 Uiso 1.00 1 c R
H(130) H 0.1556 0.8182 0.2203 0.047 Uiso 1.00 1 c R
H(127) H 0.0115 0.7881 0.2839 0.036 Uiso 1.00 1 c R
H(30) H 0.4509 0.4204 0.2033 0.069 Uiso 1.00 1 c R
H(128) H -0.0500 0.6116 0.2507 0.041 Uiso 1.00 1 c R
H(101) H 0.2953 0.7934 0.3079 0.050 Uiso 1.00 1 c R
H(102) H 0.3475 0.7191 0.3160 0.050 Uiso 1.00 1 c R
H(103) H 0.3066 0.7786 0.3952 0.060 Uiso 1.00 1 c R
H(104) H 0.2693 0.6986 0.3919 0.060 Uiso 1.00 1 c R
H(105) H 0.1551 0.8215 0.3724 0.049 Uiso 1.00 1 c R
H(106) H 0.1486 0.7751 0.4232 0.049 Uiso 1.00 1 c R
H(201) H 0.4973 0.0313 0.2574 0.057 Uiso 1.00 1 c R
H(202) H 0.4628 0.1106 0.2688 0.058 Uiso 1.00 1 c R
H(203) H 0.5202 0.0943 0.1824 0.068 Uiso 1.00 1 c R
H(204) H 0.4169 0.1268 0.1847 0.068 Uiso 1.00 1 c R
H(205) H 0.4556 -0.0205 0.1670 0.065 Uiso 1.00 1 c R
H(206) H 0.4259 0.0339 0.1231 0.064 Uiso 1.00 1 c R
H(207) H 0.1965 -0.0984 0.3009 0.036 Uiso 1.00 1 c R
H(208) H 0.4755 0.0595 0.3538 0.067 Uiso 1.00 1 c R
H(209) H 0.3777 0.0980 0.3646 0.067 Uiso 1.00 1 c R
H(210) H 0.4380 -0.0280 0.4161 0.072 Uiso 1.00 1 c R
H(211) H 0.4416 0.0495 0.4411 0.072 Uiso 1.00 1 c R
H(212) H 0.1770 -0.0308 0.4032 0.059 Uiso 1.00 1 c R
H(213) H 0.2306 -0.0610 0.4951 0.158 Uiso 1.00 1 c R
H(214) H 0.3364 -0.1250 0.5283 0.249 Uiso 1.00 1 c R
H(215) H 0.4193 -0.0855 0.4916 0.249 Uiso 1.00 1 c R
H(216) H 0.2699 0.1168 0.4332 0.117 Uiso 1.00 1 c R
H(217) H 0.3003 0.0957 0.4901 0.118 Uiso 1.00 1 c R
H(218) H 0.1985 0.0751 0.4694 0.118 Uiso 1.00 1 c R
H(219) H 0.3244 -0.1017 0.1417 0.064 Uiso 1.00 1 c R
H(220) H 0.2939 -0.0473 0.0980 0.064 Uiso 1.00 1 c R
H(221) H 0.2190 -0.0737 0.1392 0.064 Uiso 1.00 1 c R
H(222) H 0.2639 0.1119 0.1696 0.063 Uiso 1.00 1 c R
H(223) H 0.1820 0.0585 0.1535 0.063 Uiso 1.00 1 c R
H(224) H 0.2620 0.0784 0.1138 0.063 Uiso 1.00 1 c R
H(225) H 0.2884 0.1362 0.2471 0.051 Uiso 1.00 1 c R
H(226) H 0.2725 0.1175 0.3058 0.051 Uiso 1.00 1 c R
H(227) H 0.3003 -0.1286 0.2168 0.044 Uiso 1.00 1 c R
H(228) H 0.1181 -0.0106 0.1883 0.048 Uiso 1.00 1 c R
H(229) H 0.0882 0.0151 0.3290 0.042 Uiso 1.00 1 c R
H(230) H 0.4733 -0.0482 0.3018 0.058 Uiso 1.00 1 c R
H(301) H 0.4066 0.3421 0.5015 0.136 Uiso 1.00 1 c R

loop_
_atom_site_aniso_label
_atom_site_aniso_U_11
_atom_site_aniso_U_22
_atom_site_aniso_U_33
_atom_site_aniso_U_12
_atom_site_aniso_U_13
_atom_site_aniso_U_23
Cl(301) 0.083(1) 0.152(2) 0.071(1) -0.006(1) -0.000(1) 0.016(1)
Cl(302) 0.111(1) 0.108(1) 0.083(1) -0.014(1) 0.008(1) 0.015(1)
Cl(303) 0.137(2) 0.103(2) 0.179(2) -0.045(1) 0.034(2) -0.027(1)
Cl(404) 0.077(1) 0.198(2) 0.150(2) -0.021(1) -0.002(1) -0.089(2)
Cl(405) 0.117(2) 0.171(2) 0.128(2) 0.033(2) -0.002(1) -0.005(2)
Cl(406) 0.188(3) 0.207(3) 0.133(2) -0.102(2) 0.014(2) -0.022(2)
O(6) 0.024(1) 0.025(1) 0.053(2) -0.005(1) -0.001(1) -0.003(1)
O(5) 0.029(1) 0.022(1) 0.071(2) -0.003(1) -0.013(2) -0.010(1)
O(9) 0.028(2) 0.047(2) 0.098(3) -0.015(1) 0.012(2) -0.029(2)
O(20) 0.028(1) 0.020(1) 0.050(2) -0.003(1) -0.005(1) -0.003(1)
O(7) 0.037(2) 0.030(1) 0.040(2) 0.003(1) -0.002(1) -0.001(1)
O(105) 0.022(1) 0.024(1) 0.045(2) 0.001(1) 0.001(1) 0.006(1)
O(106) 0.027(1) 0.037(2) 0.036(2) -0.007(1) 0.001(1) -0.005(1)
O(107) 0.028(1) 0.032(1) 0.047(2) -0.002(1) -0.004(1) -0.005(1)
O(109) 0.034(1) 0.021(1) 0.062(2) -0.001(1) 0.004(1) 0.003(1)
O(120) 0.031(1) 0.022(1) 0.050(2) -0.002(1) -0.009(1) 0.001(1)
O(205) 0.028(1) 0.023(1) 0.058(2) 0.005(1) 0.005(1) 0.005(1)
O(206) 0.035(2) 0.036(2) 0.047(2) 0.004(1) -0.006(1) 0.005(1)
O(207) 0.025(1) 0.032(2) 0.049(2) -0.001(1) -0.000(1) -0.002(1)
O(209) 0.023(1) 0.053(2) 0.067(2) 0.008(1) 0.009(2) 0.020(2)
O(220) 0.028(1) 0.023(1) 0.062(2) 0.007(1) 0.002(1) 0.002(1)
C(14) 0.037(2) 0.033(2) 0.058(3) -0.004(2) 0.008(2) 0.001(2)
C(20) 0.031(2) 0.023(2) 0.050(3) 0.003(2) 0.003(2) -0.003(2)
C(6) 0.028(2) 0.020(2) 0.046(3) -0.001(2) -0.001(2) -0.001(2)
C(7) 0.023(2) 0.028(2) 0.057(3) -0.003(2) -0.002(2) -0.008(2)
C(8) 0.030(2) 0.022(2) 0.055(3) -0.004(2) 0.009(2) 0.002(2)
C(4) 0.055(3) 0.027(2) 0.049(3) -0.002(2) -0.017(2) -0.002(2)
C(10) 0.034(2) 0.028(2) 0.070(3) 0.001(2) -0.013(2) -0.005(2)
C(5) 0.027(2) 0.021(2) 0.059(3) -0.001(2) -0.008(2) -0.005(2)
C(11) 0.032(2) 0.046(3) 0.089(4) 0.003(2) -0.004(3) -0.017(3)
C(17) 0.058(3) 0.052(3) 0.070(4) 0.007(3) 0.006(3) -0.025(3)
C(18) 0.066(3) 0.036(2) 0.044(3) 0.001(2) -0.006(3) -0.000(2)
C(12) 0.041(3) 0.054(3) 0.092(4) -0.007(2) 0.019(3) -0.022(3)
C(3) 0.082(4) 0.039(3) 0.063(4) 0.012(3) -0.028(3) -0.002(3)
C(13) 0.046(3) 0.041(3) 0.063(3) -0.006(2) 0.019(3) -0.009(2)
C(1) 0.041(3) 0.025(2) 0.103(4) 0.007(2) -0.032(3) -0.010(3)
C(9) 0.021(2) 0.031(2) 0.070(3) -0.005(2) -0.001(2) -0.012(2)
C(15) 0.090(5) 0.054(4) 0.106(6) 0.010(4) 0.034(4) 0.012(4)
C(2) 0.072(4) 0.042(3) 0.074(4) 0.010(3) -0.032(3) 0.002(3)
C(19) 0.071(3) 0.040(3) 0.053(3) -0.006(3) 0.000(3) 0.009(2)
C(16) 0.126(7) 0.135(7) 0.082(6) -0.008(6) 0.027(5) -0.039(5)
C(101) 0.028(2) 0.027(2) 0.071(3) -0.004(2) -0.009(2) -0.002(2)
C(102) 0.059(3) 0.033(3) 0.057(3) -0.007(2) -0.025(3) -0.003(2)
C(103) 0.049(3) 0.033(2) 0.041(3) 0.002(2) -0.010(2) -0.004(2)
C(104) 0.045(3) 0.024(2) 0.041(3) 0.002(2) -0.007(2) -0.004(2)
C(105) 0.030(2) 0.022(2) 0.039(3) 0.002(2) -0.002(2) 0.004(2)
C(106) 0.026(2) 0.023(2) 0.040(3) 0.000(2) -0.006(2) 0.000(2)
C(107) 0.022(2) 0.024(2) 0.048(3) -0.002(2) -0.003(2) -0.008(2)
C(108) 0.035(2) 0.023(2) 0.034(2) 0.007(2) 0.002(2) 0.000(2)
C(109) 0.026(2) 0.023(2) 0.054(3) -0.003(2) 0.002(2) 0.000(2)
C(110) 0.029(2) 0.022(2) 0.046(3) 0.001(2) -0.014(2) -0.000(2)
C(111) 0.031(2) 0.034(2) 0.080(4) -0.000(2) 0.003(3) -0.007(3)
C(112) 0.041(3) 0.036(3) 0.084(4) -0.003(2) 0.014(3) -0.001(3)
C(113) 0.043(3) 0.052(3) 0.051(3) -0.001(2) 0.014(2) 0.000(3)
C(114) 0.043(3) 0.030(2) 0.053(3) -0.001(2) -0.006(2) -0.002(2)
C(115) 0.065(4) 0.160(7) 0.054(4) -0.022(4) 0.018(3) -0.008(4)
C(116) 0.124(7) 0.30(2) 0.086(6) -0.053(9) 0.004(6) -0.026(8)
C(117) 0.048(3) 0.064(3) 0.090(4) -0.001(3) 0.026(3) -0.019(3)
C(118) 0.051(3) 0.050(3) 0.036(3) 0.001(2) 0.004(2) -0.001(2)
C(119) 0.059(3) 0.046(3) 0.037(3) -0.004(2) -0.005(2) 0.005(2)
C(120) 0.034(2) 0.025(2) 0.052(3) -0.006(2) -0.009(2) 0.001(2)
C(201) 0.031(2) 0.031(2) 0.082(4) -0.007(2) 0.006(2) 0.009(2)
C(202) 0.045(3) 0.038(3) 0.086(4) -0.008(2) 0.022(3) 0.006(3)
C(203) 0.049(3) 0.043(3) 0.069(4) 0.001(2) 0.019(3) 0.017(3)
C(204) 0.048(3) 0.031(2) 0.051(3) 0.003(2) 0.006(2) 0.007(2)
C(205) 0.029(2) 0.016(2) 0.045(3) 0.001(2) 0.004(2) 0.005(2)
C(206) 0.027(2) 0.023(2) 0.044(3) 0.003(2) -0.004(2) -0.004(2)
C(207) 0.017(2) 0.019(2) 0.054(3) 0.003(2) 0.002(2) 0.003(2)
C(208) 0.024(2) 0.030(2) 0.039(3) 0.004(2) 0.002(2) 0.003(2)
C(209) 0.025(2) 0.037(2) 0.046(3) 0.003(2) -0.001(2) -0.005(2)
C(210) 0.027(2) 0.027(2) 0.061(3) 0.004(2) 0.000(2) -0.002(2)
C(211) 0.032(3) 0.067(3) 0.069(4) -0.012(2) -0.003(2) -0.020(3)
C(212) 0.037(3) 0.083(4) 0.058(4) -0.006(3) -0.008(2) -0.011(3)
C(213) 0.028(2) 0.091(4) 0.069(4) 0.002(3) -0.001(3) -0.025(3)
C(214) 0.031(2) 0.052(3) 0.065(4) 0.002(2) 0.002(2) -0.002(3)
C(215) 0.090(5) 0.29(1) 0.020(3) 0.120(7) -0.015(3) 0.005(5)
C(216) 0.24(1) 0.28(2) 0.097(8) -0.03(1) 0.055(9) 0.040(9)
C(217) 0.056(4) 0.134(6) 0.104(5) -0.008(4) 0.009(3) -0.071(5)
C(218) 0.061(3) 0.060(3) 0.038(3) -0.002(3) 0.007(2) 0.004(2)
C(219) 0.055(3) 0.051(3) 0.052(3) 0.005(2) -0.002(3) 0.017(2)
C(220) 0.030(2) 0.028(2) 0.070(3) 0.000(2) 0.001(2) 0.007(2)
C(301) 0.097(5) 0.133(7) 0.109(6) -0.036(5) 0.025(5) 0.002(5)
C(401) 0.082(8) 0.057(7) 0.086(9) -0.004(7) -0.012(8) -0.025(7)
C(402) 0.15(1) 0.13(1) 0.07(1) -0.05(1) 0.05(1) -0.01(1)

loop_
_atom_type_symbol
_atom_type_description
_atom_type_scat_dispersion_real
_atom_type_scat_dispersion_imag
_atom_type_scat_source
C C 0.003 0.002
;
International Tables for Crystallography
(1992, Vol. C, Tables 4.2.6.8 and 6.1.1.4)
;
H H 0.000 0.000
;
International Tables for Crystallography
(1992, Vol. C, Table 6.1.1.4)
;
O O 0.011 0.006
;
International Tables for Crystallography
(1992, Vol. C, Tables 4.2.6.8 and 6.1.1.4)
;
Cl Cl 0.148 0.159
;
International Tables for Crystallography
(1992, Vol. C, Tables 4.2.6.8 and 6.1.1.4)
;

loop_
_geom_angle_atom_site_label_1
_geom_angle_atom_site_label_2
_geom_angle_atom_site_label_3
_geom_angle
Cl(301) C(301) Cl(302) 112.2(4)
Cl(301) C(301) Cl(303) 111.8(4)
Cl(302) C(301) Cl(303) 109.3(4)
Cl(404) C(401) Cl(405) 106.6(6)
Cl(404) C(401) Cl(406) 115.9(7)
Cl(404) C(401) C(402) 78.8(9)
C(402) Cl(404) C(401) 40.7(7)
Cl(404) C(402) Cl(405) 116(1)
Cl(404) C(402) Cl(406) 92.7(7)
Cl(404) C(402) C(401) 60.5(9)
Cl(405) C(401) Cl(406) 108.2(7)
Cl(405) C(401) C(402) 50.0(8)
C(402) Cl(405) C(401) 42.7(8)
Cl(405) C(402) Cl(406) 111.8(9)
Cl(405) C(402) C(401) 87(1)
Cl(406) C(401) C(402) 84(1)
C(402) Cl(406) C(401) 40.6(7)
Cl(406) C(402) C(401) 54.7(8)
O(6) C(6) O(20) 104.8(3)
O(6) C(6) C(7) 110.6(3)
O(6) C(6) C(5) 116.1(3)
O(5) C(5) C(6) 111.3(3)
O(5) C(5) C(4) 103.8(3)
O(5) C(5) C(10) 113.1(3)
O(9) C(9) C(8) 108.5(3)
O(9) C(9) C(10) 107.0(4)
O(9) C(9) C(11) 107.8(3)
C(6) O(20) C(20) 107.4(3)
O(20) C(20) C(10) 107.4(3)
O(20) C(6) C(7) 109.1(3)
O(20) C(6) C(5) 104.3(3)
O(7) C(7) C(6) 113.2(3)
O(7) C(7) C(8) 111.2(3)
O(105) C(105) C(104) 108.4(3)
O(105) C(105) C(106) 110.2(3)
O(105) C(105) C(110) 108.5(3)
O(106) C(106) O(120) 110.0(3)
O(106) C(106) C(105) 112.2(3)
O(106) C(106) C(107) 111.7(3)
O(107) C(107) C(106) 109.5(3)
O(107) C(107) C(108) 112.1(3)
O(109) C(109) C(108) 108.6(3)
O(109) C(109) C(110) 110.7(3)
O(109) C(109) C(111) 103.8(3)
C(120) O(120) C(106) 109.3(3)
O(120) C(106) C(105) 102.7(3)
O(120) C(106) C(107) 107.4(3)
O(120) C(120) C(110) 106.7(3)
O(205) C(205) C(204) 107.8(3)
O(205) C(205) C(206) 110.9(3)
O(205) C(205) C(210) 108.8(3)
O(206) C(206) C(205) 113.7(3)
O(206) C(206) C(207) 110.4(3)
O(206) C(206) O(220) 109.0(3)
O(207) C(207) C(206) 108.0(3)
O(207) C(207) C(208) 113.0(3)
O(209) C(209) C(208) 109.5(3)
O(209) C(209) C(210) 109.7(3)
O(209) C(209) C(211) 105.2(3)
O(220) C(206) C(205) 103.3(3)
O(220) C(206) C(207) 106.0(3)
C(220) O(220) C(206) 107.9(3)
O(220) C(220) C(210) 108.2(3)
C(14) C(8) C(7) 122.6(4)
C(14) C(8) C(9) 124.1(4)
C(13) C(14) C(8) 125.0(4)
C(14) C(13) C(12) 109.0(4)
C(14) C(13) C(17) 107.6(4)
C(14) C(13) C(15) 113.4(4)
C(20) C(10) C(5) 99.6(3)
C(20) C(10) C(1) 115.1(3)
C(20) C(10) C(9) 105.9(4)
C(5) C(6) C(7) 111.4(3)
C(6) C(7) C(8) 110.6(3)
C(6) C(5) C(4) 115.6(3)
C(6) C(5) C(10) 98.6(3)
C(7) C(8) C(9) 113.3(4)
C(8) C(9) C(10) 110.4(3)
C(8) C(9) C(11) 110.5(4)
C(18) C(4) C(5) 111.0(3)
C(19) C(4) C(5) 115.8(4)
C(4) C(5) C(10) 114.7(3)
C(3) C(4) C(5) 107.7(4)
C(19) C(4) C(18) 103.8(4)
C(3) C(4) C(18) 107.9(4)
C(19) C(4) C(3) 110.4(4)
C(4) C(3) C(2) 112.8(4)
C(1) C(10) C(5) 113.6(4)
C(9) C(10) C(5) 111.5(3)
C(9) C(10) C(1) 110.5(3)
C(10) C(1) C(2) 114.5(4)
C(10) C(9) C(11) 112.5(3)
C(9) C(11) C(12) 113.0(4)
C(11) C(12) C(13) 113.4(4)
C(17) C(13) C(12) 112.8(4)
C(17) C(13) C(15) 104.8(4)
C(12) C(13) C(15) 109.3(4)
C(3) C(2) C(1) 110.4(4)
C(13) C(15) C(16) 132.9(7)
C(101) C(102) C(103) 111.3(4)
C(110) C(101) C(102) 114.7(3)
C(101) C(110) C(120) 111.5(3)
C(101) C(110) C(105) 115.7(3)
C(101) C(110) C(109) 111.0(3)
C(102) C(103) C(104) 114.2(3)
C(103) C(104) C(105) 108.0(3)
C(103) C(104) C(118) 107.3(3)
C(103) C(104) C(119) 109.4(3)
C(104) C(105) C(106) 115.4(3)
C(104) C(105) C(110) 114.6(3)
C(118) C(104) C(105) 109.8(3)
C(119) C(104) C(105) 115.2(3)
C(119) C(104) C(118) 106.9(3)
C(105) C(106) C(107) 112.3(3)
C(110) C(105) C(106) 99.3(3)
C(105) C(110) C(120) 100.3(3)
C(105) C(110) C(109) 110.5(3)
C(106) C(107) C(108) 112.7(3)
C(107) C(108) C(114) 121.5(4)
C(107) C(108) C(109) 117.9(3)
C(114) C(108) C(109) 120.6(4)
C(108) C(109) C(110) 110.6(3)
C(108) C(109) C(111) 110.3(3)
C(108) C(114) C(113) 127.5(4)
C(109) C(110) C(120) 107.1(3)
C(111) C(109) C(110) 112.6(3)
C(109) C(111) C(112) 112.2(4)
C(111) C(112) C(113) 113.1(4)
C(112) C(113) C(114) 110.4(4)
C(112) C(113) C(115) 106.6(4)
C(112) C(113) C(117) 112.6(4)
C(115) C(113) C(114) 107.6(4)
C(117) C(113) C(114) 107.5(4)
C(117) C(113) C(115) 112.0(5)
C(113) C(115) C(116) 129.4(8)
C(201) C(202) C(203) 111.0(4)
C(210) C(201) C(202) 114.3(4)
C(201) C(210) C(205) 115.9(4)
C(201) C(210) C(209) 110.8(3)
C(201) C(210) C(220) 112.6(3)
C(202) C(203) C(204) 113.0(4)
C(203) C(204) C(205) 107.9(4)
C(203) C(204) C(218) 107.0(4)
C(203) C(204) C(219) 109.1(4)
C(204) C(205) C(206) 116.0(3)
C(204) C(205) C(210) 114.1(3)
C(218) C(204) C(205) 110.9(3)
C(219) C(204) C(205) 116.2(4)
C(219) C(204) C(218) 105.4(4)
C(205) C(206) C(207) 113.8(3)
C(210) C(205) C(206) 98.9(3)
C(205) C(210) C(209) 109.9(3)
C(205) C(210) C(220) 99.6(3)
C(206) C(207) C(208) 113.3(3)
C(207) C(208) C(209) 118.5(4)
C(207) C(208) C(214) 120.1(4)
C(208) C(209) C(210) 110.4(3)
C(214) C(208) C(209) 121.4(4)
C(208) C(209) C(211) 109.7(3)
C(208) C(214) C(213) 128.1(4)
C(209) C(210) C(220) 107.3(3)
C(211) C(209) C(210) 112.1(3)
C(209) C(211) C(212) 110.1(4)
C(211) C(212) C(213) 113.8(4)
C(212) C(213) C(214) 108.2(4)
C(212) C(213) C(217) 110.6(4)
C(212) C(213) C(215) 115.4(5)
C(217) C(213) C(214) 107.4(4)
C(215) C(213) C(214) 105.7(5)
C(217) C(213) C(215) 109.2(5)
C(213) C(215) C(216) 129.4(8)
Cl(301) C(301) H(301) 107.7521
Cl(302) C(301) H(301) 107.7445
Cl(303) C(301) H(301) 107.7670
H(28) O(6) C(6) 103.0380
H(27) O(5) C(5) 111.7891
H(30) O(9) C(9) 115.2536
O(20) C(20) H(25) 109.9447
O(20) C(20) H(26) 110.0234
O(7) C(7) H(7) 107.1795
H(29) O(7) C(7) 102.2477
H(127) O(105) C(105) 98.0061
H(128) O(106) C(106) 88.8364
H(129) O(107) C(107) 108.5425
O(107) C(107) H(107) 107.4320
H(130) O(109) C(109) 113.6528
O(120) C(120) H(125) 110.1209
O(120) C(120) H(126) 110.2062
H(227) O(205) C(205) 112.9891
H(228) O(206) C(206) 114.5122
O(207) C(207) H(207) 107.4491
H(229) O(207) C(207) 103.3976
H(230) O(209) C(209) 103.3855
O(220) C(220) H(225) 109.8193
O(220) C(220) H(226) 109.7571
H(12) C(14) C(8) 117.4739
H(12) C(14) C(13) 117.5197
H(25) C(20) C(10) 109.9647
H(26) C(20) C(10) 110.0525
H(26) C(20) H(25) 109.4624
C(6) C(7) H(7) 107.1547
H(7) C(7) C(8) 107.1755
C(4) C(18) H(19) 108.5825
C(4) C(18) H(21) 109.4596
C(4) C(18) H(20) 109.0463
C(4) C(3) H(5) 108.6096
C(4) C(3) H(6) 108.6761
C(4) C(19) H(23) 109.7978
C(4) C(19) H(22) 108.4943
C(4) C(19) H(24) 109.4450
C(10) C(1) H(1) 108.2169
C(10) C(1) H(2) 108.2295
H(9) C(11) C(12) 108.6422
H(8) C(11) C(12) 108.5211
C(11) C(12) H(10) 108.5304
C(11) C(12) H(11) 108.4547
H(9) C(11) C(9) 108.6349
H(8) C(11) C(9) 108.5671
H(8) C(11) H(9) 109.4642
H(17) C(17) C(13) 108.5058
H(16) C(17) C(13) 110.8367
H(18) C(17) C(13) 109.4298
H(16) C(17) H(17) 109.4822
H(18) C(17) H(17) 109.9697
H(18) C(17) H(16) 108.6101
H(19) C(18) H(20) 109.4833
H(21) C(18) H(20) 109.6773
H(21) C(18) H(19) 110.5635
H(10) C(12) C(13) 108.4695
H(11) C(12) C(13) 108.4649
H(11) C(12) H(10) 109.4523
H(5) C(3) C(2) 108.5355
C(3) C(2) H(3) 109.3319
C(3) C(2) H(4) 109.1472
H(6) C(3) C(2) 108.6742
H(6) C(3) H(5) 109.4780
C(13) C(15) H(13) 113.6513
C(1) C(2) H(3) 109.3241
H(1) C(1) C(2) 108.1098
H(2) C(1) C(2) 108.2363
C(1) C(2) H(4) 109.1632
H(1) C(1) H(2) 109.4623
H(13) C(15) C(16) 113.4881
C(15) C(16) H(15) 119.7715
C(15) C(16) H(14) 120.2308
H(4) C(2) H(3) 109.4664
H(22) C(19) H(23) 109.4722
H(24) C(19) H(23) 109.2996
H(24) C(19) H(22) 110.3183
H(14) C(16) H(15) 119.9965
C(101) C(102) H(104) 109.0397
H(101) C(101) C(102) 108.1954
H(102) C(101) C(102) 108.1367
C(101) C(102) H(103) 108.9972
H(101) C(101) C(110) 108.1677
H(102) C(101) C(110) 108.1317
H(102) C(101) H(101) 109.4594
H(104) C(102) C(103) 109.0171
C(102) C(103) H(105) 108.2661
H(103) C(102) C(103) 108.9997
C(102) C(103) H(106) 108.2856
H(104) C(102) H(103) 109.4587
H(105) C(103) C(104) 108.2777
H(106) C(103) C(104) 108.2615
H(106) C(103) H(105) 109.4525
C(104) C(118) H(121) 108.9716
C(104) C(118) H(119) 109.5131
C(104) C(118) H(120) 110.1977
C(104) C(119) H(123) 109.5922
C(104) C(119) H(122) 109.4719
C(104) C(119) H(124) 109.8109
C(106) C(107) H(107) 107.4128
H(107) C(107) C(108) 107.4304
C(108) C(114) H(112) 116.2186
C(109) C(111) H(108) 108.7849
C(109) C(111) H(109) 108.8121
C(110) C(120) H(125) 110.1060
C(110) C(120) H(126) 110.1836
C(111) C(112) H(110) 108.5978
H(108) C(111) C(112) 108.6907
H(109) C(111) C(112) 108.8358
C(111) C(112) H(111) 108.5658
H(109) C(111) H(108) 109.4634
H(110) C(112) C(113) 108.5378
H(111) C(112) C(113) 108.5184
H(110) C(112) H(111) 109.4629
C(113) C(114) H(112) 116.2347
C(113) C(115) H(113) 115.2788
C(113) C(117) H(116) 109.5588
C(113) C(117) H(118) 108.0258
C(113) C(117) H(117) 109.4888
H(113) C(115) C(116) 115.2718
C(115) C(116) H(115) 119.9713
C(115) C(116) H(114) 120.0175
H(114) C(116) H(115) 120.0113
H(118) C(117) H(116) 109.4662
H(117) C(117) H(116) 109.4360
H(117) C(117) H(118) 110.8416
H(119) C(118) H(121) 109.7263
H(120) C(118) H(121) 109.4749
H(119) C(118) H(120) 108.9456
H(123) C(119) H(124) 109.4720
H(122) C(119) H(124) 109.2881
H(122) C(119) H(123) 109.1899
H(126) C(120) H(125) 109.4640
H(201) C(201) C(202) 108.2158
H(202) C(201) C(202) 108.2148
C(201) C(202) H(204) 109.0461
C(201) C(202) H(203) 109.1010
H(201) C(201) C(210) 108.2942
H(202) C(201) C(210) 108.2344
H(202) C(201) H(201) 109.4661
C(202) C(203) H(205) 108.6256
H(204) C(202) C(203) 109.1028
H(203) C(202) C(203) 109.0712
C(202) C(203) H(206) 108.5271
H(204) C(202) H(203) 109.4590
H(205) C(203) C(204) 108.6732
H(206) C(203) C(204) 108.5116
H(206) C(203) H(205) 109.4603
C(204) C(218) H(219) 109.8165
C(204) C(218) H(221) 109.4622
C(204) C(218) H(220) 109.2696
C(204) C(219) H(222) 109.2066
C(204) C(219) H(223) 110.6254
C(204) C(219) H(224) 109.4998
C(206) C(207) H(207) 107.4387
H(207) C(207) C(208) 107.4402
C(208) C(214) H(212) 115.9509
C(209) C(211) H(208) 109.3629
C(209) C(211) H(209) 109.3143
C(210) C(220) H(225) 109.8198
C(210) C(220) H(226) 109.7674
C(211) C(212) H(211) 108.4338
H(208) C(211) C(212) 109.3646
H(209) C(211) C(212) 109.2671
C(211) C(212) H(210) 108.3620
H(209) C(211) H(208) 109.4603
H(211) C(212) C(213) 108.4171
H(210) C(212) C(213) 108.3645
H(211) C(212) H(210) 109.4534
C(213) C(214) H(212) 115.9987
C(213) C(215) H(213) 115.3692
C(213) C(217) H(216) 108.3255
C(213) C(217) H(217) 109.4338
C(213) C(217) H(218) 109.9517
H(213) C(215) C(216) 115.2074
C(215) C(216) H(215) 119.9125
C(215) C(216) H(214) 120.0961
H(215) C(216) H(214) 119.9914
H(217) C(217) H(216) 110.0343
H(218) C(217) H(216) 109.4789
H(218) C(217) H(217) 109.5988
H(221) C(218) H(219) 109.2359
H(220) C(218) H(219) 109.4686
H(221) C(218) H(220) 109.5750
H(223) C(219) H(222) 109.4704
H(224) C(219) H(222) 109.1318
H(224) C(219) H(223) 108.8846
H(226) C(220) H(225) 109.4645

loop_
_geom_bond_atom_site_label_1
_geom_bond_atom_site_label_2
_geom_bond_distance
Cl(301) C(301) 1.729(7)
Cl(302) C(301) 1.743(7)
Cl(303) C(301) 1.720(8)
Cl(404) C(401) 1.71(1)
Cl(404) C(402) 1.93(2)
Cl(405) C(401) 1.89(1)
Cl(405) C(402) 1.45(1)
Cl(406) C(401) 1.61(1)
Cl(406) C(402) 1.96(2)
O(6) C(6) 1.402(4)
O(5) C(5) 1.432(4)
O(9) C(9) 1.450(5)
O(20) C(20) 1.445(4)
O(20) C(6) 1.444(4)
O(7) C(7) 1.438(5)
O(105) C(105) 1.438(4)
O(106) C(106) 1.378(4)
O(107) C(107) 1.429(5)
O(109) C(109) 1.464(4)
O(120) C(106) 1.452(4)
O(120) C(120) 1.446(5)
O(205) C(205) 1.426(4)
O(206) C(206) 1.379(5)
O(207) C(207) 1.429(4)
O(209) C(209) 1.459(5)
O(220) C(206) 1.459(4)
O(220) C(220) 1.426(5)
C(14) C(8) 1.306(7)
C(14) C(13) 1.532(7)
C(20) C(10) 1.546(6)
C(6) C(7) 1.518(6)
C(6) C(5) 1.521(6)
C(7) C(8) 1.535(6)
C(8) C(9) 1.530(6)
C(4) C(5) 1.584(6)
C(4) C(18) 1.557(6)
C(4) C(3) 1.525(7)
C(4) C(19) 1.540(7)
C(10) C(5) 1.566(6)
C(10) C(1) 1.544(6)
C(10) C(9) 1.557(7)
C(11) C(12) 1.504(8)
C(11) C(9) 1.522(6)
C(17) C(13) 1.553(7)
C(12) C(13) 1.518(7)
C(3) C(2) 1.532(7)
C(13) C(15) 1.460(9)
C(1) C(2) 1.507(8)
C(15) C(16) 1.19(1)
C(101) C(102) 1.516(7)
C(101) C(110) 1.534(6)
C(102) C(103) 1.525(6)
C(103) C(104) 1.524(6)
C(104) C(105) 1.597(6)
C(104) C(118) 1.539(6)
C(104) C(119) 1.521(6)
C(105) C(106) 1.544(5)
C(105) C(110) 1.571(5)
C(106) C(107) 1.507(6)
C(107) C(108) 1.523(5)
C(108) C(109) 1.528(6)
C(108) C(114) 1.318(6)
C(109) C(110) 1.570(6)
C(109) C(111) 1.518(6)
C(110) C(120) 1.544(5)
C(111) C(112) 1.498(7)
C(112) C(113) 1.525(7)
C(113) C(114) 1.499(6)
C(113) C(115) 1.489(8)
C(113) C(117) 1.513(7)
C(115) C(116) 1.24(1)
C(201) C(202) 1.517(7)
C(201) C(210) 1.523(6)
C(202) C(203) 1.503(7)
C(203) C(204) 1.539(6)
C(204) C(205) 1.569(6)
C(204) C(218) 1.541(6)
C(204) C(219) 1.552(6)
C(205) C(206) 1.532(5)
C(205) C(210) 1.576(6)
C(206) C(207) 1.516(6)
C(207) C(208) 1.515(5)
C(208) C(209) 1.508(5)
C(208) C(214) 1.310(7)
C(209) C(210) 1.584(6)
C(209) C(211) 1.543(6)
C(210) C(220) 1.548(5)
C(211) C(212) 1.503(7)
C(212) C(213) 1.529(6)
C(213) C(214) 1.522(7)
C(213) C(215) 1.58(1)
C(213) C(217) 1.546(9)
C(215) C(216) 1.17(1)
C(401) C(402) 1.28(2)
O(6) H(28) 1.0782
O(5) H(27) 1.0827
O(9) H(30) 0.8427
O(7) H(29) 1.0852
O(105) H(127) 0.9192
O(106) H(128) 1.1367
O(107) H(129) 1.0944
O(109) H(130) 0.9332
O(205) H(227) 1.0334
O(206) H(228) 0.9151
O(207) H(229) 0.9432
O(209) H(230) 0.9109
C(14) H(12) 0.9501
C(20) H(25) 0.9500
C(20) H(26) 0.9502
C(7) H(7) 0.9499
C(11) H(9) 0.9500
C(11) H(8) 0.9500
C(17) H(17) 0.9500
C(17) H(16) 0.9501
C(17) H(18) 0.9499
C(18) H(20) 0.9499
C(18) H(19) 0.9500
C(18) H(21) 0.9501
C(12) H(10) 0.9499
C(12) H(11) 0.9501
C(3) H(5) 0.9500
C(3) H(6) 0.9499
C(1) H(2) 0.9501
C(1) H(1) 0.9500
C(15) H(13) 0.9499
C(2) H(3) 0.9500
C(2) H(4) 0.9500
C(19) H(23) 0.9501
C(19) H(22) 0.9500
C(19) H(24) 0.9501
C(16) H(15) 0.9501
C(16) H(14) 0.9501
C(101) H(101) 0.9500
C(101) H(102) 0.9500
C(102) H(103) 0.9500
C(102) H(104) 0.9500
C(103) H(105) 0.9501
C(103) H(106) 0.9501
C(107) H(107) 0.9501
C(111) H(108) 0.9499
C(111) H(109) 0.9499
C(112) H(111) 0.9501
C(112) H(110) 0.9500
C(114) H(112) 0.9500
C(115) H(113) 0.9500
C(116) H(115) 0.9500
C(116) H(114) 0.9500
C(117) H(116) 0.9500
C(117) H(118) 0.9500
C(117) H(117) 0.9500
C(118) H(121) 0.9499
C(118) H(120) 0.9500
C(118) H(119) 0.9500
C(119) H(124) 0.9499
C(119) H(123) 0.9499
C(119) H(122) 0.9500
C(120) H(125) 0.9499
C(120) H(126) 0.9501
C(201) H(201) 0.9500
C(201) H(202) 0.9499
C(202) H(203) 0.9500
C(202) H(204) 0.9500
C(203) H(205) 0.9499
C(203) H(206) 0.9501
C(207) H(207) 0.9501
C(211) H(208) 0.9499
C(211) H(209) 0.9500
C(212) H(210) 0.9499
C(212) H(211) 0.9500
C(214) H(212) 0.9500
C(215) H(213) 0.9499
C(216) H(214) 0.9500
C(216) H(215) 0.9500
C(217) H(216) 0.9500
C(217) H(217) 0.9500
C(217) H(218) 0.9500
C(218) H(219) 0.9501
C(218) H(220) 0.9500
C(218) H(221) 0.9500
C(219) H(222) 0.9500
C(219) H(223) 0.9499
C(219) H(224) 0.9501
C(220) H(225) 0.9500
C(220) H(226) 0.9501
C(301) H(301) 0.9500
H(114) C(116) 0.9500

loop_
_geom_torsion_atom_site_label_1
_geom_torsion_atom_site_label_2
_geom_torsion_atom_site_label_3
_geom_torsion_atom_site_label_4
_geom_torsion
C(402) Cl(404) C(401) Cl(405) -42.1(4)
C(402) Cl(404) C(401) Cl(406) 78.4(8)
C(401) Cl(404) C(402) Cl(405) 69.8(9)
C(401) Cl(404) C(402) Cl(406) -46.3(5)
C(402) Cl(405) C(401) Cl(404) 59.2(5)
C(402) Cl(405) C(401) Cl(406) -66.2(6)
C(401) Cl(405) C(402) Cl(404) -54.8(8)
C(401) Cl(405) C(402) Cl(406) 50.1(7)
C(402) Cl(406) C(401) Cl(404) -74.8(7)
C(402) Cl(406) C(401) Cl(405) 44.8(4)
C(401) Cl(406) C(402) Cl(404) 50.4(5)
C(401) Cl(406) C(402) Cl(405) -69.8(9)
C(6) O(20) C(20) C(10) 1.8(4)
C(20) O(20) C(6) O(6) -153.2(3)
C(20) O(20) C(6) C(7) 88.4(3)
C(20) O(20) C(6) C(5) -30.7(4)
C(120) O(120) C(106) O(106) -149.4(3)
C(120) O(120) C(106) C(105) -29.8(4)
C(120) O(120) C(106) C(107) 88.8(3)
C(106) O(120) C(120) C(110) 1.9(4)
C(220) O(220) C(206) O(206) -153.1(3)
C(220) O(220) C(206) C(205) -31.9(4)
C(220) O(220) C(206) C(207) 88.0(3)
C(206) O(220) C(220) C(210) 4.0(4)
C(13) C(14) C(8) C(7) 178.1(4)
C(13) C(14) C(8) C(9) -3.7(7)
C(8) C(14) C(13) C(17) 109.0(5)
C(8) C(14) C(13) C(12) -13.6(6)
C(8) C(14) C(13) C(15) -135.6(5)
O(20) C(20) C(10) C(5) 26.4(4)
O(20) C(20) C(10) C(1) 148.2(4)
O(20) C(20) C(10) C(9) -89.3(4)
O(6) C(6) C(7) O(7) -40.4(4)
O(6) C(6) C(7) C(8) -165.9(3)
O(20) C(6) C(7) O(7) 74.4(4)
O(20) C(6) C(7) C(8) -51.2(4)
C(5) C(6) C(7) O(7) -171.0(3)
C(5) C(6) C(7) C(8) 63.4(4)
O(6) C(6) C(5) O(5) -80.1(4)
O(6) C(6) C(5) C(4) 38.1(5)
O(6) C(6) C(5) C(10) 160.8(3)
O(20) C(6) C(5) O(5) 165.2(3)
O(20) C(6) C(5) C(4) -76.6(4)
O(20) C(6) C(5) C(10) 46.1(4)
C(7) C(6) C(5) O(5) 47.7(4)
C(7) C(6) C(5) C(4) 165.8(3)
C(7) C(6) C(5) C(10) -71.4(4)
O(7) C(7) C(8) C(14) 5.7(5)
O(7) C(7) C(8) C(9) -172.7(3)
C(6) C(7) C(8) C(14) 132.4(4)
C(6) C(7) C(8) C(9) -46.1(4)
C(14) C(8) C(9) O(9) 108.7(4)
C(14) C(8) C(9) C(10) -134.4(4)
C(14) C(8) C(9) C(11) -9.3(5)
C(7) C(8) C(9) O(9) -72.9(4)
C(7) C(8) C(9) C(10) 44.0(4)
C(7) C(8) C(9) C(11) 169.1(3)
C(18) C(4) C(5) O(5) 43.4(4)
C(18) C(4) C(5) C(6) -78.8(4)
C(18) C(4) C(5) C(10) 167.3(3)
C(3) C(4) C(5) O(5) -74.5(4)
C(3) C(4) C(5) C(6) 163.2(3)
C(3) C(4) C(5) C(10) 49.4(4)
C(19) C(4) C(5) O(5) 161.4(3)
C(19) C(4) C(5) C(6) 39.2(5)
C(19) C(4) C(5) C(10) -74.7(5)
C(5) C(4) C(3) C(2) -59.7(5)
C(18) C(4) C(3) C(2) -179.5(4)
C(19) C(4) C(3) C(2) 67.6(5)
C(20) C(10) C(5) O(5) -160.4(3)
C(20) C(10) C(5) C(6) -42.6(4)
C(20) C(10) C(5) C(4) 80.8(4)
C(1) C(10) C(5) O(5) 76.8(4)
C(1) C(10) C(5) C(6) -165.5(3)
C(1) C(10) C(5) C(4) -42.1(5)
C(9) C(10) C(5) O(5) -48.9(5)
C(9) C(10) C(5) C(6) 68.8(4)
C(9) C(10) C(5) C(4) -167.7(3)
C(20) C(10) C(1) C(2) -70.8(5)
C(5) C(10) C(1) C(2) 43.1(5)
C(9) C(10) C(1) C(2) 169.2(4)
C(20) C(10) C(9) O(9) 166.8(3)
C(20) C(10) C(9) C(8) 49.0(4)
C(20) C(10) C(9) C(11) -75.0(4)
C(5) C(10) C(9) O(9) 59.5(4)
C(5) C(10) C(9) C(8) -58.4(4)
C(5) C(10) C(9) C(11) 177.7(4)
C(1) C(10) C(9) O(9) -67.9(4)
C(1) C(10) C(9) C(8) 174.3(3)
C(1) C(10) C(9) C(11) 50.4(5)
C(9) C(11) C(12) C(13) -60.2(5)
C(12) C(11) C(9) O(9) -78.6(5)
C(12) C(11) C(9) C(8) 39.8(5)
C(12) C(11) C(9) C(10) 163.7(4)
C(11) C(12) C(13) C(14) 44.3(5)
C(11) C(12) C(13) C(17) -75.1(5)
C(11) C(12) C(13) C(15) 168.8(4)
C(4) C(3) C(2) C(1) 62.4(6)
C(14) C(13) C(15) C(16) 5(1)
C(17) C(13) C(15) C(16) 122.4(9)
C(12) C(13) C(15) C(16) -116.4(9)
C(10) C(1) C(2) C(3) -52.0(6)
C(110) C(101) C(102) C(103) -48.7(5)
C(102) C(101) C(110) C(105) 39.3(5)
C(102) C(101) C(110) C(109) 166.3(3)
C(102) C(101) C(110) C(120) -74.4(4)
C(101) C(102) C(103) C(104) 60.8(5)
C(102) C(103) C(104) C(105) -58.1(4)
C(102) C(103) C(104) C(118) -176.4(3)
C(102) C(103) C(104) C(119) 68.0(5)
C(103) C(104) C(105) O(105) -75.2(4)
C(103) C(104) C(105) C(106) 160.7(3)
C(103) C(104) C(105) C(110) 46.2(4)
C(118) C(104) C(105) O(105) 41.5(4)
C(118) C(104) C(105) C(106) -82.6(4)
C(118) C(104) C(105) C(110) 162.9(3)
C(119) C(104) C(105) O(105) 162.2(3)
C(119) C(104) C(105) C(106) 38.1(5)
C(119) C(104) C(105) C(110) -76.4(4)
O(105) C(105) C(106) O(106) -83.8(4)
O(105) C(105) C(106) O(120) 158.2(3)
O(105) C(105) C(106) C(107) 43.1(4)
C(104) C(105) C(106) O(106) 39.4(4)
C(104) C(105) C(106) O(120) -78.6(4)
C(104) C(105) C(106) C(107) 166.3(3)
C(110) C(105) C(106) O(106) 162.5(3)
C(110) C(105) C(106) O(120) 44.5(3)
C(110) C(105) C(106) C(107) -70.6(4)
O(105) C(105) C(110) C(101) 82.8(4)
O(105) C(105) C(110) C(109) -44.4(4)
O(105) C(105) C(110) C(120) -157.1(3)
C(104) C(105) C(110) C(101) -38.6(4)
C(104) C(105) C(110) C(109) -165.7(3)
C(104) C(105) C(110) C(120) 81.6(4)
C(106) C(105) C(110) C(101) -162.2(3)
C(106) C(105) C(110) C(109) 70.7(3)
C(106) C(105) C(110) C(120) -42.1(4)
O(106) C(106) C(107) O(107) -53.0(4)
O(106) C(106) C(107) C(108) -178.5(3)
O(120) C(106) C(107) O(107) 67.7(4)
O(120) C(106) C(107) C(108) -57.8(4)
C(105) C(106) C(107) O(107) 180.0(2)
C(105) C(106) C(107) C(108) 54.5(4)
O(107) C(107) C(108) C(109) -158.4(3)
O(107) C(107) C(108) C(114) 22.1(5)
C(106) C(107) C(108) C(109) -34.4(4)
C(106) C(107) C(108) C(114) 146.2(4)
C(107) C(108) C(109) O(109) -86.7(4)
C(107) C(108) C(109) C(110) 34.9(4)
C(107) C(108) C(109) C(111) 160.1(3)
C(114) C(108) C(109) O(109) 92.7(4)
C(114) C(108) C(109) C(110) -145.7(4)
C(114) C(108) C(109) C(111) -20.5(5)
C(107) C(108) C(114) C(113) 179.9(3)
C(109) C(108) C(114) C(113) 0.5(7)
O(109) C(109) C(110) C(101) -64.6(4)
O(109) C(109) C(110) C(105) 65.1(4)
O(109) C(109) C(110) C(120) 173.4(3)
C(108) C(109) C(110) C(101) 175.0(3)
C(108) C(109) C(110) C(105) -55.2(4)
C(108) C(109) C(110) C(120) 53.1(4)
C(111) C(109) C(110) C(101) 51.1(4)
C(111) C(109) C(110) C(105) -179.2(3)
C(111) C(109) C(110) C(120) -70.9(4)
O(109) C(109) C(111) C(112) -67.2(4)
C(108) C(109) C(111) C(112) 49.0(4)
C(110) C(109) C(111) C(112) 173.0(3)
C(101) C(110) C(120) O(120) 149.0(3)
C(105) C(110) C(120) O(120) 25.9(4)
C(109) C(110) C(120) O(120) -89.4(4)
C(109) C(111) C(112) C(113) -59.5(5)
C(111) C(112) C(113) C(114) 36.9(5)
C(111) C(112) C(113) C(115) 153.5(4)
C(111) C(112) C(113) C(117) -83.3(5)
C(112) C(113) C(114) C(108) -8.3(6)
C(115) C(113) C(114) C(108) -124.3(5)
C(117) C(113) C(114) C(108) 114.9(5)
C(112) C(113) C(115) C(116) 116.9(9)
C(114) C(113) C(115) C(116) -124.7(8)
C(117) C(113) C(115) C(116) -6(1)
C(210) C(201) C(202) C(203) -49.6(5)
C(202) C(201) C(210) C(205) 38.8(5)
C(202) C(201) C(210) C(209) 164.8(3)
C(202) C(201) C(210) C(220) -75.0(5)
C(201) C(202) C(203) C(204) 62.5(5)
C(202) C(203) C(204) C(205) -60.5(5)
C(202) C(203) C(204) C(218) -179.8(4)
C(202) C(203) C(204) C(219) 66.7(5)
C(203) C(204) C(205) O(205) -73.7(4)
C(203) C(204) C(205) C(206) 161.3(3)
C(203) C(204) C(205) C(210) 47.3(4)
C(218) C(204) C(205) O(205) 43.1(4)
C(218) C(204) C(205) C(206) -81.9(4)
C(218) C(204) C(205) C(210) 164.1(3)
C(219) C(204) C(205) O(205) 163.4(3)
C(219) C(204) C(205) C(206) 38.4(5)
C(219) C(204) C(205) C(210) -75.6(4)
O(205) C(205) C(206) O(206) -82.3(4)
O(205) C(205) C(206) O(220) 159.7(3)
O(205) C(205) C(206) C(207) 45.3(4)
C(204) C(205) C(206) O(206) 41.1(4)
C(204) C(205) C(206) O(220) -76.9(4)
C(204) C(205) C(206) C(207) 168.7(3)
C(210) C(205) C(206) O(206) 163.6(3)
C(210) C(205) C(206) O(220) 45.6(3)
C(210) C(205) C(206) C(207) -68.8(4)
O(205) C(205) C(210) C(201) 81.9(4)
O(205) C(205) C(210) C(209) -44.6(4)
O(205) C(205) C(210) C(220) -157.0(3)
C(204) C(205) C(210) C(201) -38.6(5)
C(204) C(205) C(210) C(209) -165.1(3)
C(204) C(205) C(210) C(220) 82.5(4)
C(206) C(205) C(210) C(201) -162.4(3)
C(206) C(205) C(210) C(209) 71.1(3)
C(206) C(205) C(210) C(220) -41.3(4)
O(206) C(206) C(207) O(207) -53.8(4)
O(206) C(206) C(207) C(208) -179.7(3)
O(220) C(206) C(207) O(207) 64.1(4)
O(220) C(206) C(207) C(208) -61.8(4)
C(205) C(206) C(207) O(207) 176.9(3)
C(205) C(206) C(207) C(208) 51.0(4)
O(207) C(207) C(208) C(209) -154.7(4)
O(207) C(207) C(208) C(214) 25.7(5)
C(206) C(207) C(208) C(209) -31.5(5)
C(206) C(207) C(208) C(214) 148.9(4)
C(207) C(208) C(209) O(209) -86.0(4)
C(207) C(208) C(209) C(210) 34.9(5)
C(207) C(208) C(209) C(211) 159.0(4)
C(214) C(208) C(209) O(209) 93.5(5)
C(214) C(208) C(209) C(210) -145.6(4)
C(214) C(208) C(209) C(211) -21.5(5)
C(207) C(208) C(214) C(213) 179.1(4)
C(209) C(208) C(214) C(213) -0.4(7)
O(209) C(209) C(210) C(201) -65.5(4)
O(209) C(209) C(210) C(205) 63.9(4)
O(209) C(209) C(210) C(220) 171.2(3)
C(208) C(209) C(210) C(201) 173.7(3)
C(208) C(209) C(210) C(205) -57.0(4)
C(208) C(209) C(210) C(220) 50.4(4)
C(211) C(209) C(210) C(201) 51.0(4)
C(211) C(209) C(210) C(205) -179.6(3)
C(211) C(209) C(210) C(220) -72.3(4)
O(209) C(209) C(211) C(212) -66.6(4)
C(208) C(209) C(211) C(212) 51.1(5)
C(210) C(209) C(211) C(212) 174.2(3)
C(201) C(210) C(220) O(220) 147.7(4)
C(205) C(210) C(220) O(220) 24.3(4)
C(209) C(210) C(220) O(220) -90.1(4)
C(209) C(211) C(212) C(213) -62.7(6)
C(211) C(212) C(213) C(214) 38.6(6)
C(211) C(212) C(213) C(215) 156.7(5)
C(211) C(212) C(213) C(217) -78.7(6)
C(212) C(213) C(214) C(208) -7.3(7)
C(215) C(213) C(214) C(208) -131.5(5)
C(217) C(213) C(214) C(208) 112.0(5)
C(212) C(213) C(215) C(216) 2(1)
C(214) C(213) C(215) C(216) 121(1)
C(217) C(213) C(215) C(216) -123(1)
Cl(404) C(401) C(402) Cl(405) -123.0(9)
Cl(404) C(401) C(402) Cl(406) 117.8(8)
Cl(405) C(401) C(402) Cl(404) 123.0(9)
Cl(405) C(401) C(402) Cl(406) -119.2(9)
Cl(406) C(401) C(402) Cl(404) -117.8(8)
Cl(406) C(401) C(402) Cl(405) 119.2(9)
